data_7013416
loop_
_publ_author_name
'Blower, Philip J.'
'Castle, Thomas C.'
'Cowley, Andrew R.'
'Dilworth, Jonathan R.'
'Donnelly, Paul S.'
'Labisbal, Elena'
'Sowrey, Frank E.'
'Teat, Simon J.'
'Went, Michael J.'

_publ_section_title
;
 Structural trends in copper(II) bis(thiosemicarbazone) radiopharmaceuticals
;
_journal_coden_ASTM DTARAF
_journal_issue 23
_journal_name_full 'Dalton Transactions'
_journal_page_first 4416
_journal_page_last 4425
_journal_paper_doi 10.1039/b307499d
_journal_year 2003
_chemical_compound_source
;
synthesis as described
;
_chemical_formula_moiety ' C8 H14 Cu N6 S2 '
_chemical_formula_sum 'C8 H14 Cu N6 S2'
_chemical_formula_weight 321.90
_space_group_IT_number 15
_symmetry_cell_setting monoclinic
_symmetry_space_group_name_Hall '-C 2yc'
_symmetry_space_group_name_H-M 'C 1 2/c 1'
_atom_sites_solution_hydrogens geom
_atom_sites_solution_primary direct
_cell_angle_alpha 90
_cell_angle_beta 90.591(3)
_cell_angle_gamma 90
_cell_formula_units_Z 4
_cell_length_a 12.3084(4)
_cell_length_b 12.9874(5)
_cell_length_c 8.2414(3)
_cell_measurement_reflns_used 5344
_cell_measurement_temperature 150
_cell_measurement_theta_max 28
_cell_measurement_theta_min 5
_cell_volume 1317.35(8)
_computing_cell_refinement
;
KappaCCD software 'DENZO' (Otwinowski & Minor, 1996)
;
_computing_data_collection
;
KappaCCD software 'Collect' (Nonius, 2000)
;
_computing_data_reduction
;
KappaCCD software 'DENZO' (Otwinowski & Minor, 1996)
;
_computing_publication_material
;
CRYSTALS (Watkin et al, 2001)
;
_computing_structure_refinement
;
CRYSTALS (Watkin et al, 2001)
;
_computing_structure_solution 'SIR92 (Giacovazzo et al, 1992)'
_diffrn_ambient_temperature 150
_diffrn_measured_fraction_theta_full 0.998
_diffrn_measured_fraction_theta_max 0.998
_diffrn_measurement_device_type
;
Nonius KappaCCD
;
_diffrn_measurement_method \w
_diffrn_radiation_monochromator graphite
_diffrn_radiation_type 'Mo K\a'
_diffrn_radiation_wavelength 0.71073
_diffrn_reflns_av_R_equivalents 0.031
_diffrn_reflns_limit_h_max 15
_diffrn_reflns_limit_h_min -15
_diffrn_reflns_limit_k_max 16
_diffrn_reflns_limit_k_min -16
_diffrn_reflns_limit_l_max 10
_diffrn_reflns_limit_l_min -10
_diffrn_reflns_number 5344
_diffrn_reflns_theta_full 27.48
_diffrn_reflns_theta_max 27.48
_diffrn_reflns_theta_min 5.18
_diffrn_standards_decay_% 0.00
_diffrn_standards_interval_count 0
_diffrn_standards_interval_time 0
_diffrn_standards_number 0
_exptl_absorpt_coefficient_mu 1.962
_exptl_absorpt_correction_T_max 0.85
_exptl_absorpt_correction_T_min 0.73
_exptl_absorpt_correction_type multi-scan
_exptl_absorpt_process_details
;
Denzo/Scalepack (Otwinowski & Minor, 1996)
;
_exptl_crystal_colour ' red  '
_exptl_crystal_density_diffrn 1.623
_exptl_crystal_description ' block '
_exptl_crystal_F_000 661.905
_exptl_crystal_size_max 0.16
_exptl_crystal_size_mid 0.10
_exptl_crystal_size_min 0.08
_refine_diff_density_max 0.45
_refine_diff_density_min -0.44
_refine_ls_extinction_method None
_refine_ls_goodness_of_fit_ref 1.0696
_refine_ls_hydrogen_treatment mixed
_refine_ls_matrix_type full
_refine_ls_number_parameters 82
_refine_ls_number_reflns 1259
_refine_ls_R_factor_gt 0.0278
_refine_ls_shift/su_max 0.002989
_refine_ls_structure_factor_coef F
_refine_ls_weighting_details
;
Chebychev polynomial with 3 parameters (Carruthers & Watkin , 1979)
1.74    0.0712 1.09
;
_refine_ls_weighting_scheme calc
_refine_ls_wR_factor_ref 0.0325
_reflns_limit_h_max 15
_reflns_limit_h_min -15
_reflns_limit_k_max 16
_reflns_limit_k_min 0
_reflns_limit_l_max 10
_reflns_limit_l_min 0
_reflns_number_gt 1259
_reflns_number_total 1513
_reflns_threshold_expression >3.00\s(I)
_cod_data_source_file b307499d.txt
_cod_data_source_block CRYSTALS_cif_a
_cod_depositor_comments
;
The following automatic conversions were performed:
'_symmetry_cell_setting' value 'Monoclinic ' changed to 'monoclinic'
according to '/home/adriana/struct/CIF-dictionaries/cif_core.dic'
dictionary named 'cif_core.dic' version 2.4.1 from 2010-06-29.

Automatic conversion script
Id: cif_fix_enum 1555 2011-01-17 13:19:09Z saulius 

 Updated bibliographic information.

 Antanas Vaitkus,
 2019-10-04
;
_cod_original_cell_volume 1317.4
_cod_original_sg_symbol_H-M 'C 1 2/c 1 '
_cod_original_formula_sum ' C8 H14 Cu N6 S2 '
_cod_database_code 7013416

loop_
_symmetry_equiv_pos_as_xyz
x,y,z
-x,-y,-z
x+1/2,y+1/2,z
-x+1/2,-y+1/2,-z
-x,y,-z+1/2
x,-y,z+1/2
-x+1/2,y+1/2,-z+1/2
x+1/2,-y+1/2,z+1/2

loop_
_atom_site_label
_atom_site_fract_x
_atom_site_fract_y
_atom_site_fract_z
_atom_site_U_iso_or_equiv
_atom_site_occupancy
_atom_site_adp_type
Cu1 0.5000 0.56995(3) 0.2500 0.0179 1.0000 Uani
C11 0.45127(16) 0.36371(16) 0.3018(2) 0.0206 1.0000 Uani
N11 0.41729(14) 0.45490(13) 0.3400(2) 0.0192 1.0000 Uani
N12 0.32806(15) 0.46741(14) 0.4358(2) 0.0224 1.0000 Uani
C12 0.30448(17) 0.56613(16) 0.4555(3) 0.0215 1.0000 Uani
S1 0.37759(4) 0.67009(4) 0.37421(6) 0.0227 1.0000 Uani
C1 0.39676(19) 0.26668(16) 0.3560(3) 0.0285 1.0000 Uani
N13 0.21661(17) 0.58928(15) 0.5430(3) 0.0281 1.0000 Uani
C13 0.1470(2) 0.5120(2) 0.6131(3) 0.0339 1.0000 Uani
H1 0.201(3) 0.655(3) 0.554(4) 0.036(8) 1.0000 Uiso
H11 0.3329 0.2843 0.4247 0.0342 1.0000 Uiso
H12 0.4494 0.2242 0.4207 0.0342 1.0000 Uiso
H13 0.3717 0.2267 0.2589 0.0342 1.0000 Uiso
H131 0.0868 0.5463 0.6729 0.0408 1.0000 Uiso
H132 0.1903 0.4683 0.6899 0.0408 1.0000 Uiso
H133 0.1158 0.4678 0.5248 0.0408 1.0000 Uiso

loop_
_atom_site_aniso_label
_atom_site_aniso_U_11
_atom_site_aniso_U_22
_atom_site_aniso_U_33
_atom_site_aniso_U_23
_atom_site_aniso_U_13
_atom_site_aniso_U_12
Cu1 0.02155(19) 0.01106(18) 0.02106(18) 0.0000 0.00090(12) 0.0000
C11 0.023(1) 0.0151(9) 0.0232(9) 0.0008(8) -0.0060(8) -0.0017(8)
N11 0.0201(8) 0.0148(8) 0.0225(8) 0.0011(6) -0.0038(6) 0.0001(6)
N12 0.0233(8) 0.0179(8) 0.0260(8) -0.0003(7) 0.0011(7) -0.0008(7)
C12 0.021(1) 0.020(1) 0.0233(9) 0.0011(8) -0.0029(7) -0.0007(8)
S1 0.0238(3) 0.0148(3) 0.0295(3) 0.00019(18) 0.0044(2) 0.00145(18)
C1 0.0293(11) 0.015(1) 0.0414(13) 0.0019(9) -0.003(1) -0.0043(8)
N13 0.0278(9) 0.0218(9) 0.035(1) -0.0007(8) 0.0080(8) -0.0008(8)
C13 0.0274(11) 0.0363(13) 0.0383(12) 0.004(1) 0.0080(9) -0.005(1)

loop_
_atom_type_symbol
_atom_type_scat_dispersion_real
_atom_type_scat_dispersion_imag
_atom_type_scat_Cromer_Mann_a1
_atom_type_scat_Cromer_Mann_b1
_atom_type_scat_Cromer_Mann_a2
_atom_type_scat_Cromer_Mann_b2
_atom_type_scat_Cromer_Mann_a3
_atom_type_scat_Cromer_Mann_b3
_atom_type_scat_Cromer_Mann_a4
_atom_type_scat_Cromer_Mann_b4
_atom_type_scat_Cromer_Mann_c
_atom_type_scat_source
'C   ' 0.0020 0.0020 2.3100 20.8439 1.0200 10.2075 1.5886 0.5687 0.8650 51.6512 0.2156 International_Tables_Vol_IV_Table_2.2B
'H   ' 0.0000 0.0000 0.4930 10.5109 0.3229 26.1257 0.1402 3.1424 0.0408 57.7997 0.0030 International_Tables_Vol_IV_Table_2.2B
'Cu  ' 0.2630 1.2660 13.3380 3.5828 7.1676 0.2470 5.6158 11.3966 1.6735 64.8126 1.1910 International_Tables_Vol_IV_Table_2.2B
'N   ' 0.0040 0.0030 12.2126 0.0057 3.1322 9.8933 2.0125 28.9975 1.1663 0.5826 -11.5290 International_Tables_Vol_IV_Table_2.2B
'S   ' 0.1100 0.1240 6.9053 1.4679 5.2034 22.2151 1.4379 0.2536 1.5863 56.1720 0.8669 International_Tables_Vol_IV_Table_2.2B

loop_
_geom_angle_atom_site_label_1
_geom_angle_site_symmetry_1
_geom_angle_atom_site_label_2
_geom_angle_site_symmetry_2
_geom_angle_atom_site_label_3
_geom_angle_site_symmetry_3
_geom_angle
_geom_angle_publ_flag
N11 . Cu1 . N11 5_655 80.55(10) yes
N11 . Cu1 . S1 . 85.14(5) yes
N11 5_655 Cu1 . S1 . 165.61(5) yes
N11 . Cu1 . S1 5_655 165.61(5) yes
N11 5_655 Cu1 . S1 5_655 85.14(5) yes
S1 . Cu1 . S1 5_655 109.21(3) yes
C11 5_655 C11 . N11 . 113.94(12) yes
C11 5_655 C11 . C1 . 122.71(12) yes
N11 . C11 . C1 . 123.3(2) yes
Cu1 . N11 . C11 . 115.78(15) yes
Cu1 . N11 . N12 . 123.46(13) yes
C11 . N11 . N12 . 120.76(17) yes
N11 . N12 . C12 . 111.32(18) yes
N12 . C12 . S1 . 125.63(17) yes
N12 . C12 . N13 . 117.5(2) yes
S1 . C12 . N13 . 116.85(16) yes
Cu1 . S1 . C12 . 94.44(8) yes
C11 . C1 . H11 . 109.47 no
C11 . C1 . H12 . 109.47 no
H11 . C1 . H12 . 109.5 no
C11 . C1 . H13 . 109.5 no
H11 . C1 . H13 . 109.5 no
H12 . C1 . H13 . 109.5 no
C12 . N13 . C13 . 123.0(2) yes
C12 . N13 . H1 . 117.(2) yes
C13 . N13 . H1 . 120.(2) yes
N13 . C13 . H131 . 109.5 no
N13 . C13 . H132 . 109.5 no
H131 . C13 . H132 . 109.5 no
N13 . C13 . H133 . 109.5 no
H131 . C13 . H133 . 109.5 no
H132 . C13 . H133 . 109.5 no

loop_
_geom_bond_atom_site_label_1
_geom_bond_site_symmetry_1
_geom_bond_atom_site_label_2
_geom_bond_site_symmetry_2
_geom_bond_distance
_geom_bond_publ_flag
Cu1 . N11 . 1.9583(17) yes
Cu1 . N11 5_655 1.9583(17) yes
Cu1 . S1 . 2.2453(5) yes
Cu1 . S1 5_655 2.2453(5) yes
C11 . C11 5_655 1.480(4) yes
C11 . N11 . 1.296(3) yes
C11 . C1 . 1.498(3) yes
N11 . N12 . 1.369(3) yes
N12 . C12 . 1.325(3) yes
C12 . S1 . 1.759(2) yes
C12 . N13 . 1.340(3) yes
C1 . H11 . 1.000 no
C1 . H12 . 1.000 no
C1 . H13 . 1.000 no
N13 . C13 . 1.444(3) yes
N13 . H1 . 0.88(3) yes
C13 . H131 . 1.000 no
C13 . H132 . 1.000 no
C13 . H133 . 1.000 no

loop_
_geom_hbond_atom_site_label_D
_geom_hbond_atom_site_label_H
_geom_hbond_atom_site_label_A
_geom_hbond_site_symmetry_A
_geom_hbond_distance_DH
_geom_hbond_distance_HA
_geom_hbond_distance_DA
_geom_hbond_angle_DHA
_geom_hbond_publ_flag
N13 H1 S1 4_566 0.88(3) 2.54(3) 3.405(2) 168.(3) yes
